data_4518671
loop_
_publ_author_name
'Khake, Shrikant M.'
'Yamazaki, Ken'
'Ano, Yusuke'
'Chatani, Naoto'

_publ_section_title
;
 Iridium(III)-Catalyzed Branch-Selective C--H Alkenylation of Aniline
 Derivatives with Alkenes
;
_journal_name_full 'ACS Catalysis'
_journal_page_first 5463
_journal_page_last 5471
_journal_paper_doi 10.1021/acscatal.1c00714
_journal_year 2021
_chemical_formula_moiety 'C16 H21 N3 Si'
_chemical_formula_sum 'C16 H21 N3 Si'
_chemical_formula_weight 283.45
_space_group_crystal_system triclinic
_space_group_IT_number 2
_space_group_name_Hall '-P 1'
_space_group_name_H-M_alt 'P -1'
_atom_sites_solution_hydrogens geom
_atom_sites_solution_primary direct
_atom_sites_solution_secondary difmap
_cell_angle_alpha 95.532(3)
_cell_angle_beta 92.916(3)
_cell_angle_gamma 111.087(5)
_cell_formula_units_Z 2
_cell_length_a 8.5057(4)
_cell_length_b 10.2435(6)
_cell_length_c 10.4050(2)
_cell_measurement_reflns_used 3104
_cell_measurement_temperature 123
_cell_measurement_theta_max 67.86
_cell_measurement_theta_min 4.34
_cell_volume 838.34(7)
_computing_cell_refinement 'CrysAlisPro 1.171.40.43a (Rigaku OD, 2019)'
_computing_data_collection 'CrysAlisPro 1.171.40.43a (Rigaku OD, 2019)'
_computing_data_reduction 'CrysAlisPro 1.171.40.43a (Rigaku OD, 2019)'
_computing_molecular_graphics 'CrystalStructure 4.2.1'
_computing_publication_material 'CrystalStructure 4.2.1 (Rigaku, 2016)'
_computing_structure_refinement 'SHELXL97 (Sheldrick, 2008)'
_computing_structure_solution 'SIR92 (Altomare, et al., 1994)'
_diffrn_ambient_temperature 123
_diffrn_detector_area_resol_mean 10.000
_diffrn_measured_fraction_theta_full 0.988
_diffrn_measured_fraction_theta_max 0.988
_diffrn_measurement_device_type 'Rigaku XtaLAB P200'
_diffrn_measurement_method \w
_diffrn_radiation_type 'Cu K\a'
_diffrn_radiation_wavelength 1.54184
_diffrn_reflns_av_R_equivalents 0.0571
_diffrn_reflns_Laue_measured_fraction_full 0.000
_diffrn_reflns_Laue_measured_fraction_max 0.000
_diffrn_reflns_limit_h_max 10
_diffrn_reflns_limit_h_min -10
_diffrn_reflns_limit_k_max 12
_diffrn_reflns_limit_k_min -12
_diffrn_reflns_limit_l_max 10
_diffrn_reflns_limit_l_min -12
_diffrn_reflns_number 7410
_diffrn_reflns_point_group_measured_fraction_full 0.000
_diffrn_reflns_point_group_measured_fraction_max 0.000
_diffrn_reflns_theta_full 68.030
_diffrn_reflns_theta_max 68.030
_diffrn_reflns_theta_min 4.287
_diffrn_standards_number 0
_exptl_absorpt_coefficient_mu 1.179
_exptl_absorpt_correction_T_max 0.889
_exptl_absorpt_correction_T_min 0.535
_exptl_absorpt_correction_type multi-scan
_exptl_absorpt_process_details
;
CrysAlisPro 1.171.40.43a (Rigaku Oxford Diffraction, 2019)
Empirical absorption correction using spherical harmonics,
 implemented in SCALE3 ABSPACK scaling algorithm.
;
_exptl_crystal_colour colorless
_exptl_crystal_density_diffrn 1.123
_exptl_crystal_density_method 'not measured'
_exptl_crystal_description prism
_exptl_crystal_F_000 304.00
_exptl_crystal_size_max 0.700
_exptl_crystal_size_mid 0.400
_exptl_crystal_size_min 0.100
_refine_diff_density_max 1.24
_refine_diff_density_min -0.39
_refine_ls_extinction_method none
_refine_ls_goodness_of_fit_ref 1.060
_refine_ls_hydrogen_treatment refxyz
_refine_ls_number_parameters 265
_refine_ls_number_reflns 3028
_refine_ls_number_restraints 0
_refine_ls_R_factor_all 0.0749
_refine_ls_R_factor_gt 0.0697
_refine_ls_shift/su_max 0.002
_refine_ls_structure_factor_coef Fsqd
_refine_ls_weighting_details 'w = 1/[\s^2^(Fo^2^)+(0.1154P)^2^+0.5268P] where P=(Fo^2^+2Fc^2^)/3'
_refine_ls_weighting_scheme calc
_refine_ls_wR_factor_gt 0.1927
_refine_ls_wR_factor_ref 0.1987
_reflns_number_gt 2653
_reflns_number_total 3028
_reflns_threshold_expression F^2^>2.0\s(F^2^)
_cod_data_source_file cs1c00714_si_002.cif
_cod_data_source_block xcalibur
_cod_depositor_comments
;
The following automatic conversions were performed:

data name '_atom_site_symetry_multiplicity' was replaced with
'_atom_site_symmetry_multiplicity' as specified in the replacement
file
'/home/data/users/saulius/crontab/automatic-downloads/current/ACS/lib/lists/replacement-tags.lst'.

Automatic conversion script
Id: cif_correct_tags 7550 2019-12-06 10:49:48Z antanas 
;
_cod_database_code 4518671

loop_
_space_group_symop_id
_space_group_symop_operation_xyz
1 +X,+Y,+Z
2 -X,-Y,-Z

loop_
_atom_site_label
_atom_site_type_symbol
_atom_site_fract_x
_atom_site_fract_y
_atom_site_fract_z
_atom_site_U_iso_or_equiv
_atom_site_adp_type
_atom_site_occupancy
_atom_site_symmetry_multiplicity
_atom_site_calc_flag
_atom_site_refinement_flags
_atom_site_disorder_assembly
_atom_site_disorder_group
Si1 Si 0.48934(10) 0.13459(7) 0.26464(7) 0.0405(3) Uani 1 1 d . . .
N1 N 0.3808(3) 0.4263(2) 0.3318(2) 0.0317(5) Uani 1 1 d . . .
N2 N 0.5299(3) 0.5329(2) 0.16545(18) 0.0314(5) Uani 1 1 d . . .
N3 N 0.6399(3) 0.6022(2) 0.38915(19) 0.0344(5) Uani 1 1 d . . .
C1 C 0.2322(3) 0.3453(3) 0.2483(2) 0.0307(5) Uani 1 1 d . . .
C2 C 0.1380(3) 0.4122(3) 0.1879(3) 0.0402(6) Uani 1 1 d . . .
C3 C -0.0063(4) 0.3289(3) 0.1062(3) 0.0480(7) Uani 1 1 d . . .
C4 C -0.0546(4) 0.1847(3) 0.0861(3) 0.0497(8) Uani 1 1 d . . .
C5 C 0.0329(4) 0.1193(3) 0.1534(3) 0.0485(7) Uani 1 1 d . . .
C6 C 0.1783(3) 0.1979(3) 0.2368(3) 0.0379(6) Uani 1 1 d . . .
C7 C 0.1883(5) 0.5704(3) 0.2073(4) 0.0518(8) Uani 1 1 d . . .
C8 C 0.5201(3) 0.5238(2) 0.2937(2) 0.0291(5) Uani 1 1 d . . .
C9 C 0.7823(3) 0.6918(3) 0.3509(2) 0.0374(6) Uani 1 1 d . . .
C10 C 0.8068(3) 0.7063(3) 0.2220(2) 0.0357(6) Uani 1 1 d . . .
C11 C 0.6744(3) 0.6240(3) 0.1326(2) 0.0331(6) Uani 1 1 d . . .
C12 C 0.2708(4) 0.1229(3) 0.3065(3) 0.0401(6) Uani 1 1 d . . .
C13 C 0.1896(5) 0.0314(4) 0.3861(3) 0.0570(9) Uani 1 1 d . . .
C14 C 0.5020(6) -0.0442(4) 0.2667(4) 0.0566(9) Uani 1 1 d . . .
C15 C 0.6625(5) 0.2583(4) 0.3838(4) 0.0547(8) Uani 1 1 d . . .
C16 C 0.5063(4) 0.1840(3) 0.0959(3) 0.0430(7) Uani 1 1 d . . .
H1 H -0.077(4) 0.372(4) 0.061(3) 0.046(8) Uiso 1 1 d . . .
H2 H -0.149(5) 0.131(4) 0.033(4) 0.067(11) Uiso 1 1 d . . .
H3 H -0.004(6) 0.008(5) 0.144(4) 0.084(13) Uiso 1 1 d . . .
H4 H 0.216(5) 0.593(4) 0.309(4) 0.063(10) Uiso 1 1 d . . .
H5 H 0.275(5) 0.614(4) 0.144(4) 0.056(10) Uiso 1 1 d . . .
H6 H 0.088(6) 0.599(5) 0.191(5) 0.093(15) Uiso 1 1 d . . .
H7 H 0.382(4) 0.422(3) 0.404(3) 0.031(7) Uiso 1 1 d . . .
H8 H 0.865(4) 0.745(3) 0.420(3) 0.047(8) Uiso 1 1 d . . .
H9 H 0.909(4) 0.772(4) 0.200(3) 0.049(9) Uiso 1 1 d . . .
H10 H 0.680(4) 0.625(3) 0.044(3) 0.031(7) Uiso 1 1 d . . .
H11 H 0.086(5) 0.025(4) 0.402(3) 0.052(10) Uiso 1 1 d . . .
H12 H 0.239(6) -0.023(5) 0.433(4) 0.079(13) Uiso 1 1 d . . .
H13 H 0.409(5) -0.117(4) 0.211(4) 0.059(10) Uiso 1 1 d . . .
H14 H 0.497(5) -0.062(4) 0.334(4) 0.066(13) Uiso 1 1 d . . .
H15 H 0.622(6) -0.037(5) 0.247(4) 0.083(13) Uiso 1 1 d . . .
H16 H 0.643(5) 0.249(4) 0.470(4) 0.070(12) Uiso 1 1 d . . .
H17 H 0.755(7) 0.237(6) 0.373(5) 0.099(16) Uiso 1 1 d . . .
H18 H 0.687(5) 0.350(5) 0.369(4) 0.072(12) Uiso 1 1 d . . .
H19 H 0.417(5) 0.130(4) 0.043(3) 0.048(9) Uiso 1 1 d . . .
H20 H 0.514(4) 0.278(4) 0.092(3) 0.057(10) Uiso 1 1 d . . .
H21 H 0.604(5) 0.175(4) 0.059(3) 0.052(9) Uiso 1 1 d . . .

loop_
_atom_site_aniso_label
_atom_site_aniso_U_11
_atom_site_aniso_U_22
_atom_site_aniso_U_33
_atom_site_aniso_U_23
_atom_site_aniso_U_13
_atom_site_aniso_U_12
Si1 0.0463(5) 0.0317(4) 0.0402(5) 0.0067(3) 0.0005(3) 0.0104(3)
N1 0.0381(12) 0.0288(11) 0.0175(10) 0.0045(8) 0.0018(8) -0.0008(9)
N2 0.0358(11) 0.0301(11) 0.0221(10) 0.0062(8) 0.0024(8) 0.0041(9)
N3 0.0398(12) 0.0288(11) 0.0232(10) 0.0053(8) 0.0013(8) -0.0014(9)
C1 0.0310(12) 0.0299(12) 0.0235(11) 0.0025(9) 0.0067(9) 0.0015(10)
C2 0.0369(14) 0.0398(15) 0.0383(14) 0.0016(11) 0.0043(11) 0.0078(11)
C3 0.0355(14) 0.0539(18) 0.0503(17) 0.0009(13) -0.0004(12) 0.0132(13)
C4 0.0326(14) 0.0502(17) 0.0519(17) -0.0080(14) -0.0019(13) 0.0022(13)
C5 0.0386(15) 0.0360(15) 0.0572(18) -0.0043(13) 0.0064(13) -0.0004(12)
C6 0.0358(13) 0.0332(13) 0.0371(13) 0.0011(10) 0.0102(11) 0.0034(11)
C7 0.0536(19) 0.0435(17) 0.0570(19) 0.0079(14) 0.0011(15) 0.0165(14)
C8 0.0353(12) 0.0241(11) 0.0226(11) 0.0039(8) 0.0025(9) 0.0044(10)
C9 0.0386(14) 0.0319(13) 0.0291(12) 0.0046(10) 0.0003(10) -0.0019(11)
C10 0.0346(13) 0.0314(13) 0.0339(13) 0.0085(10) 0.0079(10) 0.0017(11)
C11 0.0398(13) 0.0330(13) 0.0235(12) 0.0083(9) 0.0079(10) 0.0077(11)
C12 0.0470(15) 0.0294(13) 0.0345(13) 0.0019(10) 0.0084(11) 0.0028(11)
C13 0.068(2) 0.0415(17) 0.0539(19) 0.0134(14) 0.0241(17) 0.0063(16)
C14 0.081(3) 0.0446(18) 0.0481(19) 0.0149(15) 0.0095(18) 0.0255(18)
C15 0.057(2) 0.0427(18) 0.058(2) 0.0057(15) -0.0133(16) 0.0131(15)
C16 0.0444(17) 0.0454(17) 0.0414(15) 0.0112(12) 0.0110(13) 0.0169(14)

loop_
_atom_type_symbol
_atom_type_description
_atom_type_scat_dispersion_real
_atom_type_scat_dispersion_imag
_atom_type_scat_source
C C 0.0181 0.0091
;
International Tables for Crystallography
(Vol. C, Tables 4.2.6.8 and 6.1.1.4)
;
H H 0.0000 0.0000
;
International Tables for Crystallography
(Vol. C, Table 6.1.1.4)
;
N N 0.0311 0.0180
;
International Tables for Crystallography
(Vol. C, Tables 4.2.6.8 and 6.1.1.4)
;
Si Si 0.2541 0.3302
;
International Tables for Crystallography
(Vol. C, Tables 4.2.6.8 and 6.1.1.4)
;

loop_
_geom_angle_atom_site_label_1
_geom_angle_atom_site_label_2
_geom_angle_atom_site_label_3
_geom_angle
_geom_angle_site_symmetry_1
_geom_angle_site_symmetry_3
_geom_angle_publ_flag
C15 Si1 C16 113.28(17) . . ?
C15 Si1 C14 106.72(18) . . ?
C16 Si1 C14 109.59(16) . . ?
C15 Si1 C12 113.20(16) . . ?
C16 Si1 C12 105.68(13) . . ?
C14 Si1 C12 108.28(16) . . ?
C8 N1 C1 124.5(2) . . ?
C8 N1 H7 115(2) . . ?
C1 N1 H7 120(2) . . ?
C11 N2 C8 115.8(2) . . ?
C9 N3 C8 116.0(2) . . ?
C2 C1 C6 121.5(2) . . ?
C2 C1 N1 120.1(2) . . ?
C6 C1 N1 118.2(2) . . ?
C1 C2 C3 118.3(3) . . ?
C1 C2 C7 121.9(2) . . ?
C3 C2 C7 119.8(3) . . ?
C4 C3 C2 121.1(3) . . ?
C4 C3 H1 118(2) . . ?
C2 C3 H1 121(2) . . ?
C5 C4 C3 119.9(3) . . ?
C5 C4 H2 119(3) . . ?
C3 C4 H2 121(3) . . ?
C4 C5 C6 121.1(3) . . ?
C4 C5 H3 122(2) . . ?
C6 C5 H3 117(2) . . ?
C1 C6 C5 117.8(3) . . ?
C1 C6 C12 122.9(2) . . ?
C5 C6 C12 119.3(2) . . ?
C2 C7 H4 101(2) . . ?
C2 C7 H5 109(2) . . ?
H4 C7 H5 123(3) . . ?
C2 C7 H6 112(3) . . ?
H4 C7 H6 104(3) . . ?
H5 C7 H6 108(3) . . ?
N3 C8 N2 125.7(2) . . ?
N3 C8 N1 116.1(2) . . ?
N2 C8 N1 118.2(2) . . ?
N3 C9 C10 122.8(2) . . ?
N3 C9 H8 114(2) . . ?
C10 C9 H8 123(2) . . ?
C11 C10 C9 116.4(2) . . ?
C11 C10 H9 124(2) . . ?
C9 C10 H9 120(2) . . ?
N2 C11 C10 123.2(2) . . ?
N2 C11 H10 114.2(18) . . ?
C10 C11 H10 122.6(18) . . ?
C13 C12 C6 119.2(3) . . ?
C13 C12 Si1 119.4(3) . . ?
C6 C12 Si1 120.73(19) . . ?
C12 C13 H11 118(2) . . ?
C12 C13 H12 125(3) . . ?
H11 C13 H12 117(4) . . ?
Si1 C14 H13 112(2) . . ?
Si1 C14 H14 109(3) . . ?
H13 C14 H14 109(4) . . ?
Si1 C14 H15 108(3) . . ?
H13 C14 H15 116(3) . . ?
H14 C14 H15 104(4) . . ?
Si1 C15 H16 115(3) . . ?
Si1 C15 H17 107(3) . . ?
H16 C15 H17 104(4) . . ?
Si1 C15 H18 111(3) . . ?
H16 C15 H18 110(4) . . ?
H17 C15 H18 109(4) . . ?
Si1 C16 H19 112(2) . . ?
Si1 C16 H20 113(2) . . ?
H19 C16 H20 106(3) . . ?
Si1 C16 H21 112(2) . . ?
H19 C16 H21 107(3) . . ?
H20 C16 H21 107(3) . . ?

loop_
_geom_bond_atom_site_label_1
_geom_bond_atom_site_label_2
_geom_bond_distance
_geom_bond_site_symmetry_2
_geom_bond_publ_flag
Si1 C15 1.866(3) . ?
Si1 C16 1.872(3) . ?
Si1 C14 1.875(3) . ?
Si1 C12 1.895(3) . ?
N1 C8 1.353(3) . ?
N1 C1 1.427(3) . ?
N1 H7 0.76(3) . ?
N2 C11 1.333(3) . ?
N2 C8 1.352(3) . ?
N3 C9 1.337(3) . ?
N3 C8 1.350(3) . ?
C1 C2 1.390(4) . ?
C1 C6 1.402(4) . ?
C2 C3 1.399(4) . ?
C2 C7 1.510(4) . ?
C3 C4 1.375(5) . ?
C3 H1 0.99(3) . ?
C4 C5 1.374(5) . ?
C4 H2 0.91(4) . ?
C5 C6 1.404(4) . ?
C5 H3 1.07(5) . ?
C6 C12 1.490(4) . ?
C7 H4 1.05(4) . ?
C7 H5 1.03(4) . ?
C7 H6 1.01(5) . ?
C9 C10 1.382(4) . ?
C9 H8 0.95(3) . ?
C10 C11 1.379(4) . ?
C10 H9 0.94(4) . ?
C11 H10 0.93(3) . ?
C12 C13 1.336(4) . ?
C13 H11 0.88(4) . ?
C13 H12 0.96(5) . ?
C14 H13 0.98(4) . ?
C14 H14 0.74(5) . ?
C14 H15 1.03(5) . ?
C15 H16 0.93(4) . ?
C15 H17 0.90(6) . ?
C15 H18 0.92(5) . ?
C16 H19 0.88(4) . ?
C16 H20 0.95(4) . ?
C16 H21 0.96(4) . ?

loop_
_geom_hbond_atom_site_label_D
_geom_hbond_atom_site_label_H
_geom_hbond_atom_site_label_A
_geom_hbond_site_symmetry_D
_geom_hbond_site_symmetry_H
_geom_hbond_site_symmetry_A
_geom_hbond_distance_DA
_geom_hbond_distance_DH
_geom_hbond_distance_HA
_geom_hbond_angle_DHA
_geom_hbond_publ_flag
N1 H7 N3 . . 2_666 2.954(3) 0.76(3) 2.19(3) 175(3) no

loop_
_geom_torsion_atom_site_label_1
_geom_torsion_atom_site_label_2
_geom_torsion_atom_site_label_3
_geom_torsion_atom_site_label_4
_geom_torsion
_geom_torsion_site_symmetry_1
_geom_torsion_site_symmetry_2
_geom_torsion_site_symmetry_3
_geom_torsion_site_symmetry_4
_geom_torsion_publ_flag
C8 N1 C1 C2 -62.3(3) . . . . ?
C8 N1 C1 C6 122.3(3) . . . . ?
C6 C1 C2 C3 -5.0(4) . . . . ?
N1 C1 C2 C3 179.7(2) . . . . ?
C6 C1 C2 C7 175.5(3) . . . . ?
N1 C1 C2 C7 0.3(4) . . . . ?
C1 C2 C3 C4 0.2(4) . . . . ?
C7 C2 C3 C4 179.6(3) . . . . ?
C2 C3 C4 C5 4.4(5) . . . . ?
C3 C4 C5 C6 -4.1(5) . . . . ?
C2 C1 C6 C5 5.2(4) . . . . ?
N1 C1 C6 C5 -179.4(2) . . . . ?
C2 C1 C6 C12 -176.3(2) . . . . ?
N1 C1 C6 C12 -0.9(4) . . . . ?
C4 C5 C6 C1 -0.6(4) . . . . ?
C4 C5 C6 C12 -179.1(3) . . . . ?
C9 N3 C8 N2 -2.8(4) . . . . ?
C9 N3 C8 N1 175.6(2) . . . . ?
C11 N2 C8 N3 2.8(4) . . . . ?
C11 N2 C8 N1 -175.6(2) . . . . ?
C1 N1 C8 N3 172.1(2) . . . . ?
C1 N1 C8 N2 -9.3(4) . . . . ?
C8 N3 C9 C10 0.9(4) . . . . ?
N3 C9 C10 C11 0.8(4) . . . . ?
C8 N2 C11 C10 -0.8(4) . . . . ?
C9 C10 C11 N2 -0.9(4) . . . . ?
C1 C6 C12 C13 122.2(3) . . . . ?
C5 C6 C12 C13 -59.3(4) . . . . ?
C1 C6 C12 Si1 -67.0(3) . . . . ?
C5 C6 C12 Si1 111.4(3) . . . . ?
C15 Si1 C12 C13 -86.9(3) . . . . ?
C16 Si1 C12 C13 148.6(3) . . . . ?
C14 Si1 C12 C13 31.2(3) . . . . ?
C15 Si1 C12 C6 102.4(2) . . . . ?
C16 Si1 C12 C6 -22.2(2) . . . . ?
C14 Si1 C12 C6 -139.5(2) . . . . ?
